data_8101497
loop_
_publ_author_name
'Kolev, Tsonko'
'Glavcheva, Zornitza'
'Stahl, Rainer'
'Preut, Hans'
'Bleckmann, Paul'
'Radomirska, Valentina'

_publ_section_title
;
Crystal structure of L-canavanine hydrogensquarate semihydrate, C26H34N8O23
;
_journal_issue 2
_journal_name_full 'Zeitschrift f\"ur Kristallographie - New Crystal Structures'
_journal_page_first 193
_journal_page_last 194
_journal_volume 214
_journal_year 1999
_chemical_formula_sum 'C26 H34 N8 O23'
_chemical_formula_weight 826.61
_space_group_IT_number 4
_symmetry_cell_setting monoclinic
_symmetry_space_group_name_Hall 'P 2yb'
_symmetry_space_group_name_H-M 'P 1 21 1'
_cell_angle_alpha 90.00
_cell_angle_beta 101.93(2)
_cell_angle_gamma 90.00
_cell_formula_units_Z 2
_cell_length_a 6.812(2)
_cell_length_b 31.203(7)
_cell_length_c 8.1620(10)
_cell_measurement_temperature 291(2)
_cell_volume 1697.4(7)
_diffrn_ambient_temperature 291(2)
_exptl_crystal_density_diffrn 1.617
_refine_ls_R_factor_obs 0.0733
_refine_ls_wR_factor_obs 0.1053
_cod_original_sg_symbol_H-M 'P 21'
_cod_database_code 8101497

loop_
_symmetry_equiv_pos_as_xyz
'x, y, z'
'-x, y+1/2, -z'

loop_
_atom_site_aniso_label
_atom_site_aniso_U_11
_atom_site_aniso_U_22
_atom_site_aniso_U_33
_atom_site_aniso_U_23
_atom_site_aniso_U_13
_atom_site_aniso_U_12
C1 0.054(8) 0.037(7) 0.013(6) -0.006(6) 0.006(6) 0.006(7)
C2 0.033(7) 0.035(7) 0.026(7) -0.001(6) 0.003(6) -0.019(6)
C3 0.043(8) 0.033(7) 0.017(6) -0.014(5) 0.000(5) -0.010(6)
C4 0.061(9) 0.029(7) 0.019(6) 0.018(6) 0.012(6) 0.002(6)
C5 0.035(7) 0.025(7) 0.033(7) -0.005(5) 0.004(6) 0.013(6)
C6 0.041(8) 0.015(6) 0.029(7) 0.007(5) 0.006(6) 0.009(6)
C7 0.039(8) 0.022(7) 0.035(7) -0.005(5) 0.001(6) 0.001(6)
C8 0.050(8) 0.010(6) 0.034(7) 0.000(5) 0.006(6) -0.001(5)
C9 0.033(7) 0.028(7) 0.021(6) 0.004(5) 0.005(6) 0.006(6)
C10 0.022(6) 0.032(7) 0.020(6) -0.009(5) -0.007(5) 0.000(5)
C11 0.051(8) 0.021(6) 0.036(7) -0.015(5) 0.020(6) -0.008(6)
C12 0.033(7) 0.021(6) 0.023(6) 0.009(5) 0.008(5) 0.004(5)
C13 0.045(8) 0.027(7) 0.028(7) -0.010(5) 0.008(6) -0.002(6)
C14 0.038(7) 0.034(7) 0.019(6) -0.011(5) 0.013(5) 0.001(6)
C15 0.035(7) 0.026(7) 0.026(7) 0.010(5) 0.001(6) 0.007(6)
C16 0.033(7) 0.020(7) 0.031(7) 0.006(5) 0.000(6) 0.001(6)
O1 0.058(6) 0.040(5) 0.028(4) -0.010(4) -0.003(4) 0.000(5)
O2 0.053(6) 0.025(4) 0.026(4) 0.006(4) -0.012(4) 0.006(4)
O3 0.105(8) 0.009(4) 0.027(5) -0.002(3) 0.001(5) 0.009(5)
O4 0.103(8) 0.031(5) 0.031(5) 0.010(4) -0.007(5) -0.001(6)
O5 0.052(5) 0.024(4) 0.024(4) 0.002(4) 0.003(4) 0.010(4)
O6 0.068(7) 0.031(5) 0.030(5) 0.001(4) -0.015(5) -0.006(5)
O7 0.082(7) 0.048(6) 0.016(5) 0.012(4) -0.025(5) 0.001(5)
O8 0.071(6) 0.023(5) 0.031(5) -0.004(4) -0.002(4) -0.013(4)
O9 0.080(7) 0.022(5) 0.019(4) -0.007(4) -0.006(5) -0.001(5)
O10 0.058(6) 0.040(5) 0.030(5) 0.024(4) -0.001(4) 0.002(5)
O11 0.060(6) 0.026(4) 0.026(4) -0.003(3) 0.001(4) -0.011(4)
O12 0.067(6) 0.031(5) 0.026(5) 0.003(4) 0.009(4) -0.013(5)
O13 0.074(6) 0.022(4) 0.028(5) 0.006(4) 0.005(4) -0.003(4)
O14 0.073(7) 0.029(5) 0.030(4) 0.014(4) 0.020(4) 0.014(4)
O15 0.075(7) 0.033(5) 0.029(5) -0.007(4) 0.010(5) 0.003(5)
O16 0.070(7) 0.028(5) 0.035(5) 0.001(4) -0.004(5) 0.007(5)
C17 0.066(10) 0.029(6) 0.031(6) 0.010(5) 0.010(6) -0.010(7)
C18 0.033(6) 0.031(6) 0.031(6) 0.000(5) 0.011(5) 0.006(5)
C19 0.024(6) 0.029(6) 0.055(7) 0.003(5) 0.000(5) 0.009(5)
C20 0.038(7) 0.036(7) 0.046(7) -0.001(6) -0.003(6) -0.006(6)
C21 0.033(7) 0.031(7) 0.027(7) -0.005(6) 0.000(6) -0.005(6)
C22 0.033(7) 0.031(6) 0.026(6) 0.006(5) 0.004(5) 0.000(5)
C23 0.033(7) 0.021(5) 0.031(6) -0.004(5) 0.001(5) -0.003(5)
C24 0.042(7) 0.032(6) 0.037(6) -0.005(5) 0.014(5) -0.003(5)
C25 0.044(8) 0.016(6) 0.064(8) 0.000(5) -0.001(7) 0.001(6)
C26 0.054(9) 0.019(6) 0.027(7) -0.008(5) -0.002(6) -0.013(6)
N1 0.051(6) 0.018(5) 0.021(5) 0.006(4) -0.003(4) 0.006(4)
N2 0.038(6) 0.009(5) 0.039(6) 0.007(4) -0.018(5) -0.007(4)
N3 0.066(7) 0.033(6) 0.014(5) 0.002(4) -0.005(5) -0.012(6)
N4 0.095(10) 0.022(6) 0.023(6) 0.013(5) -0.017(6) -0.007(6)
N5 0.039(6) 0.034(6) 0.036(5) 0.014(5) 0.007(5) 0.014(5)
N6 0.080(8) 0.030(6) 0.015(5) -0.004(4) -0.001(5) 0.003(6)
N7 0.077(9) 0.034(7) 0.036(6) 0.002(5) -0.001(6) 0.020(6)
N8 0.059(7) 0.025(6) 0.031(6) -0.007(5) 0.001(6) 0.000(5)
O17 0.115(8) 0.019(4) 0.095(7) -0.016(5) 0.074(6) -0.005(5)
O18 0.087(7) 0.043(5) 0.146(9) 0.017(6) 0.067(7) -0.003(5)
O19 0.036(5) 0.021(4) 0.050(5) 0.002(4) 0.013(4) -0.002(4)
O20 0.060(6) 0.027(4) 0.049(4) 0.004(4) -0.013(4) -0.003(4)
O21 0.086(7) 0.039(4) 0.041(4) 0.011(4) -0.028(5) 0.009(5)
O22 0.047(5) 0.024(4) 0.030(4) 0.003(3) -0.001(4) 0.009(4)
O23 0.071(7) 0.029(5) 0.070(6) -0.002(4) 0.021(5) 0.009(5)

loop_
_atom_site_label
_atom_site_type_symbol
_atom_site_fract_x
_atom_site_fract_y
_atom_site_fract_z
_atom_site_U_iso_or_equiv
_atom_site_thermal_displace_type
_atom_site_occupancy
_atom_site_calc_flag
_atom_site_refinement_flags
_atom_site_disorder_assembly
_atom_site_disorder_group
C1 C 0.1909(19) 0.3531(5) 0.5224(13) 0.035(3) Uani 1 d . . .
C2 C 0.0832(18) 0.3568(5) 0.3486(14) 0.031(3) Uani 1 d . . .
C3 C 0.1055(19) 0.3116(5) 0.3287(13) 0.032(3) Uani 1 d . . .
C4 C 0.216(2) 0.3061(4) 0.4983(13) 0.036(3) Uani 1 d . . .
C5 C 0.6705(17) 0.1747(4) 0.5262(15) 0.031(3) Uani 1 d . . .
C6 C 0.7026(19) 0.2210(4) 0.4991(14) 0.029(3) Uani 1 d . . .
C7 C 0.5925(18) 0.2160(4) 0.3267(15) 0.033(3) Uani 1 d . . .
C8 C 0.5589(18) 0.1714(4) 0.3502(15) 0.032(3) Uani 1 d . . .
C9 C 0.0180(17) 0.1773(5) 0.2195(14) 0.027(3) Uani 1 d . . .
C10 C -0.0684(16) 0.1661(4) 0.0520(13) 0.027(3) Uani 1 d . . .
C11 C -0.0826(18) 0.1222(4) 0.0955(14) 0.034(3) Uani 1 d . . .
C12 C -0.0005(16) 0.1334(4) 0.2734(13) 0.026(3) Uani 1 d . . .
C13 C 0.4550(18) 0.3578(4) 1.0492(14) 0.033(3) Uani 1 d . . .
C14 C 0.4437(17) 0.4029(4) 1.0812(13) 0.029(3) Uani 1 d . . .
C15 C 0.5200(17) 0.3925(4) 1.2636(14) 0.030(3) Uani 1 d . . .
C16 C 0.5301(17) 0.3475(4) 1.2150(14) 0.029(3) Uani 1 d . . .
O1 O 0.2482(13) 0.3774 0.6423(10) 0.044(2) Uani 1 d . . .
O2 O 0.0086(12) 0.3857(4) 0.2499(9) 0.038(2) Uani 1 d . . .
O3 O 0.0454(14) 0.2854(3) 0.2027(9) 0.049(3) Uani 1 d . . .
O4 O 0.2893(16) 0.2756(4) 0.5835(10) 0.058(3) Uani 1 d . . .
O5 O 0.7124(12) 0.1497(2) 0.6466(9) 0.034(2) Uani 1 d . . .
O6 O 0.7929(14) 0.2493(4) 0.5826(10) 0.046(2) Uani 1 d . . .
O7 O 0.5435(14) 0.2406(4) 0.2031(8) 0.054(3) Uani 1 d . . .
O8 O 0.4663(13) 0.1424(4) 0.2533(9) 0.043(2) Uani 1 d . . .
O9 O 0.0827(14) 0.2114(3) 0.3007(9) 0.043(2) Uani 1 d . . .
O10 O -0.1089(12) 0.1897(4) -0.0856(9) 0.044(2) Uani 1 d . . .
O11 O -0.1413(12) 0.0890(3) 0.0158(9) 0.038(2) Uani 1 d . . .
O12 O 0.0337(13) 0.1135(4) 0.4082(9) 0.042(2) Uani 1 d . . .
O13 O 0.4082(13) 0.3343(3) 0.9097(9) 0.042(2) Uani 1 d . . .
O14 O 0.4064(13) 0.4352(4) 0.9950(9) 0.043(2) Uani 1 d . . .
O15 O 0.5544(13) 0.4110(4) 1.3970(10) 0.046(2) Uani 1 d . . .
O16 O 0.5898(13) 0.3137(4) 1.2980(10) 0.047(2) Uani 1 d . . .
C17 C -0.044(2) -0.0067(5) 0.7051(13) 0.042(3) Uani 1 d . . .
C18 C 0.0550(16) 0.0360(4) 0.6749(12) 0.031(3) Uani 1 d . . .
H18 H 0.0846 0.0359 0.5624 0.047 Uiso 1 calc R . .
C19 C 0.2475(15) 0.0415(4) 0.8028(14) 0.037(3) Uani 1 d . . .
H19A H 0.3352 0.0176 0.7929 0.056 Uiso 1 calc R . .
H19B H 0.2168 0.0402 0.9135 0.056 Uiso 1 calc R . .
C20 C 0.3607(18) 0.0827(4) 0.7891(15) 0.042(3) Uani 1 d . . .
H20A H 0.4924 0.0819 0.8623 0.062 Uiso 1 calc R . .
H20B H 0.3771 0.0871 0.6750 0.062 Uiso 1 calc R . .
C21 C 0.3218(17) 0.1870(4) 0.7979(14) 0.031(3) Uani 1 d . . .
C22 C -0.4613(16) 0.5349(4) 0.6731(13) 0.031(3) Uani 1 d . . .
C23 C -0.3970(15) 0.4911(4) 0.7411(12) 0.029(3) Uani 1 d . . .
H23 H -0.3825 0.4915 0.8631 0.044 Uiso 1 calc R . .
C24 C -0.2016(16) 0.4770(4) 0.7000(12) 0.036(3) Uani 1 d . . .
H24A H -0.1144 0.5018 0.7048 0.054 Uiso 1 calc R . .
H24B H -0.2275 0.4663 0.5860 0.054 Uiso 1 calc R . .
C25 C -0.0909(17) 0.4421(4) 0.8177(16) 0.043(3) Uani 1 d . . .
H25A H 0.0246 0.4318 0.7770 0.065 Uiso 1 calc R . .
H25B H -0.0451 0.4535 0.9297 0.065 Uiso 1 calc R . .
C26 C -0.1626(19) 0.3353(4) 0.7942(14) 0.035(3) Uani 1 d . . .
N1 N -0.0933(14) 0.0708(4) 0.6863(10) 0.031(2) Uani 1 d . . .
H1A H -0.2100 0.0646 0.6186 0.047 Uiso 1 calc R . .
H1B H -0.0475 0.0956 0.6557 0.047 Uiso 1 calc R . .
H1C H -0.1104 0.0727 0.7912 0.047 Uiso 1 calc R . .
N2 N 0.3621(14) 0.1530(3) 0.8967(11) 0.032(3) Uani 1 d . . .
H2 H 0.4542 0.1527 0.9864 0.049 Uiso 1 calc R . .
N3 N 0.2255(14) 0.1850(4) 0.6421(10) 0.040(3) Uani 1 d . . .
H3A H 0.2061 0.2079 0.5822 0.059 Uiso 1 calc R . .
H3B H 0.1815 0.1608 0.5994 0.059 Uiso 1 calc R . .
N4 N 0.3898(17) 0.2243(4) 0.8639(12) 0.051(3) Uani 1 d . . .
H4A H 0.3706 0.2472 0.8043 0.077 Uiso 1 calc R . .
H4B H 0.4532 0.2255 0.9665 0.077 Uiso 1 calc R . .
N5 N -0.5623(13) 0.4614(4) 0.6687(11) 0.037(3) Uani 1 d . . .
H5A H -0.6785 0.4755 0.6506 0.055 Uiso 1 calc R . .
H5B H -0.5664 0.4400 0.7399 0.055 Uiso 1 calc R . .
H5C H -0.5414 0.4510 0.5724 0.055 Uiso 1 calc R . .
N6 N -0.1332(17) 0.3719(4) 0.8897(11) 0.043(3) Uani 1 d . . .
H6 H -0.0582 0.3720 0.9884 0.065 Uiso 1 calc R . .
N7 N -0.1007(16) 0.2989(4) 0.8596(12) 0.051(3) Uani 1 d . . .
H7A H -0.1180 0.2760 0.7994 0.076 Uiso 1 calc R . .
H7B H -0.0420 0.2974 0.9634 0.076 Uiso 1 calc R . .
N8 N -0.2530(15) 0.3395(4) 0.6367(11) 0.040(3) Uani 1 d . . .
H8A H -0.2730 0.3174 0.5725 0.059 Uiso 1 calc R . .
H8B H -0.2921 0.3644 0.5976 0.059 Uiso 1 calc R . .
O17 O 0.0390(16) -0.0390(3) 0.6499(12) 0.069(3) Uani 1 d . . .
H17 H -0.0187 -0.0610 0.6682 0.103 Uiso 1 calc R . .
O18 O -0.1801(14) -0.0093(4) 0.7759(13) 0.086(3) Uani 1 d . . .
O19 O 0.2385(11) 0.1175(3) 0.8400(10) 0.035(2) Uani 1 d . . .
O20 O -0.3669(12) 0.5645(3) 0.7707(9) 0.049(2) Uani 1 d . . .
H20 H -0.3862 0.5879 0.7238 0.073 Uiso 1 calc R . .
O21 O -0.5778(12) 0.5399(3) 0.5448(8) 0.061(2) Uani 1 d . . .
O22 O -0.2300(12) 0.4083(3) 0.8196(9) 0.035(2) Uani 1 d . . .
O23 O 0.2413(15) 0.5130(3) 0.8620(12) 0.055(3) Uani 1 d . . .
H29 H 0.198(14) 0.534(3) 0.904(12) 0.04(2) Uiso 1 d . . .
H30 H 0.227(17) 0.498(3) 0.937(12) 0.04(2) Uiso 1 d . . .

loop_
_geom_bond_atom_site_label_1
_geom_bond_atom_site_label_2
_geom_bond_distance
_geom_bond_site_symmetry_2
_geom_bond_publ_flag
C1 O1 1.235(12) . ?
C1 C2 1.461(15) . ?
C1 C4 1.496(15) . ?
C1 C3 2.035(15) . ?
C2 O2 1.245(13) . ?
C2 C3 1.434(16) . ?
C3 O3 1.311(12) . ?
C3 C4 1.442(15) . ?
C4 O4 1.222(12) . ?
C5 O5 1.240(12) . ?
C5 C6 1.484(15) . ?
C5 C8 1.483(16) . ?
C6 O6 1.205(13) . ?
C6 C7 1.460(16) . ?
C7 O7 1.256(13) . ?
C7 C8 1.430(15) . ?
C8 O8 1.279(13) . ?
C9 O9 1.281(13) . ?
C9 C10 1.416(14) . ?
C9 C12 1.452(16) . ?
C10 O10 1.325(12) . ?
C10 C11 1.422(16) . ?
C11 O11 1.245(12) . ?
C11 C12 1.486(15) . ?
C12 O12 1.243(11) . ?
C13 O13 1.335(12) . ?
C13 C16 1.382(14) . ?
C13 C14 1.438(15) . ?
C13 C15 2.028(16) . ?
C14 O14 1.226(12) . ?
C14 C15 1.508(14) . ?
C15 O15 1.211(12) . ?
C15 C16 1.464(16) . ?
C16 O16 1.275(13) . ?
C17 O18 1.193(13) . ?
C17 O17 1.283(13) . ?
C17 C18 1.534(15) . ?
C18 N1 1.499(13) . ?
C18 C19 1.508(13) . ?
C18 H18 0.9800 . ?
C19 C20 1.515(14) . ?
C19 H19A 0.9700 . ?
C19 H19B 0.9700 . ?
C20 O19 1.479(13) . ?
C20 H20A 0.9700 . ?
C20 H20B 0.9700 . ?
C21 N3 1.306(12) . ?
C21 N4 1.324(14) . ?
C21 N2 1.326(13) . ?
C22 O21 1.187(11) . ?
C22 O20 1.299(13) . ?
C22 C23 1.506(15) . ?
C23 N5 1.484(13) . ?
C23 C24 1.504(13) . ?
C23 H23 0.9800 . ?
C24 C25 1.544(14) . ?
C24 H24A 0.9700 . ?
C24 H24B 0.9700 . ?
C25 O22 1.420(12) . ?
C25 H25A 0.9700 . ?
C25 H25B 0.9700 . ?
C26 N7 1.290(14) . ?
C26 N8 1.312(13) . ?
C26 N6 1.372(13) . ?
N1 H1A 0.8900 . ?
N1 H1B 0.8900 . ?
N1 H1C 0.8900 . ?
N2 O19 1.411(10) . ?
N2 H2 0.8600 . ?
N3 H3A 0.8600 . ?
N3 H3B 0.8600 . ?
N4 H4A 0.8600 . ?
N4 H4B 0.8600 . ?
N5 H5A 0.8900 . ?
N5 H5B 0.8900 . ?
N5 H5C 0.8900 . ?
N6 O22 1.378(11) . ?
N6 H6 0.8600 . ?
N7 H7A 0.8600 . ?
N7 H7B 0.8600 . ?
N8 H8A 0.8600 . ?
N8 H8B 0.8600 . ?
O17 H17 0.8200 . ?
O20 H20 0.8200 . ?
O23 H29 0.82(9) . ?
O23 H30 0.78(10) . ?

loop_
_cod_related_entry_id
_cod_related_entry_database
_cod_related_entry_code
1 ChemSpider 30653855
